data_1546440
loop_
_publ_author_name
'Truong, Thanh'
'Tran, Thuan V.'
'Le, Hanh T. N'
'Ha, Hiep Q.'
'Duong, Xuan N. T'
'Nguyen, Linh H. T'
'Doan, Tan L. H'
'Nguyen, Ha Lac'

_publ_section_title
;
 Five coordination Cu(II) cluster-based MOF and its application in
 synthesis of pharmaceuticals via Sp3C-H/N-H oxidative couplings
;
_journal_name_full 'Catal. Sci. Technol.'
_journal_paper_doi 10.1039/C7CY00882A
_journal_year 2017
_chemical_formula_sum 'C23.5 H22.5 Cu3 N4.5 O13'
_chemical_formula_weight 766.58
_chemical_name_systematic VNU-18
_space_group_IT_number 11
_symmetry_cell_setting monoclinic
_symmetry_space_group_name_Hall '-P 2yb'
_symmetry_space_group_name_H-M 'P 1 21/m 1'
_atom_sites_solution_hydrogens geom
_atom_sites_solution_primary direct
_atom_sites_solution_secondary difmap
_audit_creation_method SHELXL-97
_audit_update_record
;
2016-11-07 deposited with the CCDC.
2017-07-04 downloaded from the CCDC.
;
_cell_angle_alpha 90.00
_cell_angle_beta 102.2435(18)
_cell_angle_gamma 90.00
_cell_formula_units_Z 4
_cell_length_a 14.9611(7)
_cell_length_b 18.8833(9)
_cell_length_c 15.2457(8)
_cell_measurement_reflns_used 300
_cell_measurement_temperature 304(2)
_cell_measurement_theta_max 44.23
_cell_measurement_theta_min 2.97
_cell_volume 4209.2(4)
_computing_structure_refinement 'SHELXL-97 (Sheldrick, 2008)'
_computing_structure_solution 'SHELXS-97 (Sheldrick, 2008)'
_diffrn_ambient_temperature 304(2)
_diffrn_measured_fraction_theta_full 0.994
_diffrn_measured_fraction_theta_max 0.994
_diffrn_measurement_device_type BrukerD8Venturediffractometer
_diffrn_radiation_monochromator graphite
_diffrn_radiation_source 'fine-focus sealed tube'
_diffrn_radiation_type CuK\a
_diffrn_radiation_wavelength 1.54178
_diffrn_reflns_av_R_equivalents 0.0000
_diffrn_reflns_av_sigmaI/netI 0.0474
_diffrn_reflns_limit_h_max 12
_diffrn_reflns_limit_h_min -13
_diffrn_reflns_limit_k_max 16
_diffrn_reflns_limit_k_min 0
_diffrn_reflns_limit_l_max 13
_diffrn_reflns_limit_l_min 0
_diffrn_reflns_number 3180
_diffrn_reflns_theta_full 43.01
_diffrn_reflns_theta_max 43.01
_diffrn_reflns_theta_min 2.97
_exptl_absorpt_coefficient_mu 2.211
_exptl_absorpt_correction_T_max 0.750
_exptl_absorpt_correction_T_min 0.747
_exptl_absorpt_correction_type multi-scan
_exptl_absorpt_process_details SADABS
_exptl_crystal_colour green
_exptl_crystal_density_diffrn 1.210
_exptl_crystal_density_method 'not measured'
_exptl_crystal_description needle
_exptl_crystal_F_000 1544
_exptl_crystal_size_max 0.21
_exptl_crystal_size_mid 0.11
_exptl_crystal_size_min 0.13
_platon_squeeze_details
;
;
_refine_diff_density_max 1.170
_refine_diff_density_min -0.424
_refine_diff_density_rms 0.097
_refine_ls_extinction_method none
_refine_ls_goodness_of_fit_ref 1.051
_refine_ls_hydrogen_treatment mixed
_refine_ls_matrix_type full
_refine_ls_number_parameters 417
_refine_ls_number_reflns 3180
_refine_ls_number_restraints 125
_refine_ls_restrained_S_all 1.056
_refine_ls_R_factor_all 0.0722
_refine_ls_R_factor_gt 0.0574
_refine_ls_shift/su_max 0.000
_refine_ls_shift/su_mean 0.000
_refine_ls_structure_factor_coef Fsqd
_refine_ls_weighting_details 'calc w=1/[\s^2^(Fo^2^)+(0.1364P)^2^+0.0000P] where P=(Fo^2^+2Fc^2^)/3'
_refine_ls_weighting_scheme calc
_refine_ls_wR_factor_gt 0.1755
_refine_ls_wR_factor_ref 0.1837
_reflns_number_gt 2376
_reflns_number_total 3180
_reflns_threshold_expression >2sigma(I)
_cod_data_source_file c7cy00882a2.cif
_cod_data_source_block VNU-18
_cod_depositor_comments
;
The following automatic conversions were performed:

'_symmetry_cell_setting' value 'Monoclinic' changed to 'monoclinic'
according to
/home/data/users/saulius/crontab/automatic-downloads/rss-feeds/RSC/lib/dictionaries/cif_core.dic
dictionary named 'cif_core.dic' version 2.4.2 from 2011-04-26.

Automatic conversion script
Id: cif_fix_values 4973 2017-02-22 13:04:09Z antanas 
;
_cod_original_sg_symbol_H-M P21/m
_cod_original_formula_sum 'C23.50 H22.50 Cu3 N4.50 O13'
_cod_database_code 1546440

loop_
_symmetry_equiv_pos_as_xyz
'x, y, z'
'-x, y+1/2, -z'
'-x, -y, -z'
'x, -y-1/2, z'

loop_
_atom_site_label
_atom_site_type_symbol
_atom_site_fract_x
_atom_site_fract_y
_atom_site_fract_z
_atom_site_U_iso_or_equiv
_atom_site_adp_type
_atom_site_occupancy
_atom_site_symmetry_multiplicity
_atom_site_calc_flag
_atom_site_refinement_flags
Cu1 Cu 0.92505(8) 0.03318(6) 0.51518(7) 0.0237(5) Uani 1 1 d .
O1 O 0.7934(5) 0.0810(3) 0.5043(5) 0.052(2) Uani 1 1 d .
N1 N 0.7772(7) -0.2500 0.6045(6) 0.031(3) Uani 1 2 d S
C1 C 1.0677(9) 0.1165(5) 0.4734(6) 0.028(3) Uani 1 1 d .
Cu2 Cu 0.48268(8) -0.03344(6) 1.07270(8) 0.0242(5) Uani 1 1 d .
N2 N 0.6557(9) 0.0701(8) 0.4052(8) 0.102(4) Uani 1 1 d .
O2 O 0.5027(4) -0.1189(3) 1.0043(4) 0.0341(17) Uani 1 1 d .
C2 C 0.8128(6) -0.1920(5) 0.5852(6) 0.037(3) Uani 1 1 d U
H2 H 0.7868 -0.1499 0.5993 0.044 Uiso 1 1 calc R
Cu3 Cu 1.0000 0.0000 0.0000 0.0461(7) Uani 1 2 d S
N3 N 0.5981(7) -0.2500 0.7746(7) 0.038(3) Uani 1 2 d S
O3 O 0.8919(4) 0.0164(3) 0.3830(4) 0.0335(17) Uani 1 1 d .
C3 C 0.8882(7) -0.1873(5) 0.5444(6) 0.046(3) Uani 1 1 d U
Cu4 Cu 0.68013(15) -0.2500 0.68297(14) 0.0579(8) Uani 1 2 d SD
N4 N 0.7854(9) -0.2500 0.7882(8) 0.070(4) Uani 1 2 d S
O4 O 0.9840(5) 0.0360(3) 0.6431(4) 0.0346(17) Uani 1 1 d .
C4 C 0.9278(8) -0.2500 0.5249(7) 0.030(3) Uani 1 2 d SU
H4 H 0.9791 -0.2500 0.4996 0.036 Uiso 1 2 calc SR
O5 O 0.9931(5) 0.1177(3) 0.4946(4) 0.0358(18) Uani 1 1 d .
N5 N 1.0818(6) 0.0028(4) 0.9149(5) 0.032(2) Uani 1 1 d .
C5 C 1.0601(8) 0.0109(5) 0.6670(7) 0.026(2) Uani 1 1 d U
O6 O 1.1172(4) 0.0630(3) 0.4662(4) 0.0349(17) Uani 1 1 d .
N6 N 0.3305(9) -0.0705(7) 1.2661(10) 0.114(4) Uani 1 1 d .
C7 C 1.1986(6) 0.0067(4) 0.7954(6) 0.033(2) Uani 1 1 d U
H7 H 1.2373 0.0078 0.7551 0.039 Uiso 1 1 calc R
O7 O 1.3851(4) 0.0268(3) 0.8788(4) 0.0360(17) Uani 1 1 d .
C8 C 1.2333(6) 0.0022(4) 0.8842(6) 0.018(2) Uani 1 1 d U
O8 O 1.3580(4) -0.0271(3) 1.0017(5) 0.0350(17) Uani 1 1 d .
C9 C 1.1737(7) -0.0012(4) 0.9407(6) 0.031(2) Uani 1 1 d U
H9 H 1.1983 -0.0066 1.0016 0.037 Uiso 1 1 calc R
O9 O 0.4401(6) -0.0792(4) 1.1852(5) 0.065(2) Uani 1 1 d .
O10 O 0.5305(4) -0.0629(3) 0.8830(4) 0.0338(17) Uani 1 1 d .
C11 C 1.0502(6) 0.0080(5) 0.8281(7) 0.035(3) Uani 1 1 d U
H11 H 0.9872 0.0107 0.8074 0.042 Uiso 1 1 calc R
O11 O 0.6392(8) -0.1403(5) 0.6395(9) 0.214(7) Uani 1 1 d D
C12 C 1.3331(6) -0.0004(5) 0.9261(8) 0.025(2) Uani 1 1 d U
H12 H 0.618(2) -0.1091(15) 0.588(2) -0.079(9) Uiso 1 1 d .
O12 O 0.9881(8) 0.1186(6) -0.0087(8) 0.139(5) Uani 1 1 d .
C13 C 0.5764(6) -0.1910(5) 0.8126(6) 0.042(3) Uani 1 1 d U
H13 H 0.5870 -0.1484 0.7859 0.050 Uiso 1 1 calc R
O13 O 1.0987(7) 0.0616(5) 0.0947(7) 0.112(4) Uani 1 1 d .
C14 C 0.5396(6) -0.1871(4) 0.8878(6) 0.033(2) Uani 1 1 d U
C15 C 0.5216(8) -0.2500 0.9280(8) 0.033(3) Uani 1 2 d SU
H15 H 0.4982 -0.2500 0.9799 0.039 Uiso 1 2 calc SR
C16 C 0.5216(6) -0.1169(6) 0.9291(8) 0.031(3) Uani 1 1 d U
C17 C 0.3661(11) -0.0554(7) 1.1994(9) 0.082(4) Uani 1 1 d .
H17 H 0.3343 -0.0238 1.1573 0.099 Uiso 1 1 calc R
C19 C 0.3886(15) -0.1100(11) 1.3406(15) 0.227(10) Uani 1 1 d .
H19A H 0.3547 -0.1493 1.3569 0.340 Uiso 1 1 calc RU
H19B H 0.4068 -0.0792 1.3913 0.340 Uiso 1 1 calc RU
H19C H 0.4419 -0.1273 1.3218 0.340 Uiso 1 1 calc RU
C20 C 0.2439(11) -0.0469(9) 1.2860(14) 0.188(9) Uani 1 1 d .
H20A H 0.1944 -0.0725 1.2491 0.282 Uiso 1 1 calc RU
H20B H 0.2362 0.0028 1.2739 0.282 Uiso 1 1 calc RU
H20C H 0.2443 -0.0557 1.3481 0.282 Uiso 1 1 calc RU
C21 C 0.7292(10) 0.0434(7) 0.4544(10) 0.077(4) Uani 1 1 d .
H21 H 0.7365 -0.0055 0.4542 0.092 Uiso 1 1 calc R
C23 C 0.6373(11) 0.1497(10) 0.4060(12) 0.180(8) Uani 1 1 d .
H23A H 0.6031 0.1641 0.3482 0.270 Uiso 1 1 calc RU
H23B H 0.6944 0.1748 0.4194 0.270 Uiso 1 1 calc RU
H23C H 0.6029 0.1602 0.4509 0.270 Uiso 1 1 calc RU
C22 C 1.0563(13) 0.1144(8) 0.0558(13) 0.090(5) Uani 1 1 d U
C24 C 0.5888(11) 0.0225(10) 0.3565(12) 0.164(8) Uani 1 1 d .
H24A H 0.5811 0.0313 0.2933 0.247 Uiso 1 1 calc RU
H24B H 0.5315 0.0298 0.3742 0.247 Uiso 1 1 calc RU
H24C H 0.6087 -0.0254 0.3694 0.247 Uiso 1 1 calc RU
C25 C 1.1045(9) 0.1861(6) 0.1021(9) 0.080(4) Uani 1 1 d U
C26 C 1.0627(13) 0.2500 0.0604(13) 0.101(6) Uani 1 2 d SU
H26 H 1.0135 0.2500 0.0115 0.122 Uiso 1 2 calc SR
C27 C 1.1736(9) 0.1873(5) 0.1736(9) 0.077(4) Uani 1 1 d U
H27 H 1.1957 0.1444 0.1994 0.093 Uiso 1 1 calc R
C6 C 1.1052(6) 0.0097(4) 0.7647(6) 0.025(2) Uani 1 1 d U

loop_
_atom_site_aniso_label
_atom_site_aniso_U_11
_atom_site_aniso_U_22
_atom_site_aniso_U_33
_atom_site_aniso_U_23
_atom_site_aniso_U_13
_atom_site_aniso_U_12
Cu1 0.0259(10) 0.0259(9) 0.0176(10) 0.0009(6) 0.0010(7) 0.0007(6)
O1 0.026(5) 0.077(5) 0.058(5) -0.009(4) 0.021(4) 0.005(4)
N1 0.048(8) 0.003(7) 0.046(8) 0.000 0.016(6) 0.000
C1 0.048(9) 0.014(7) 0.016(7) 0.007(5) -0.008(6) -0.011(7)
Cu2 0.0246(10) 0.0265(9) 0.0209(10) 0.0018(6) 0.0033(7) -0.0002(6)
N2 0.030(9) 0.174(14) 0.094(9) 0.005(9) -0.008(7) -0.011(9)
O2 0.050(5) 0.024(4) 0.029(5) -0.003(3) 0.010(4) 0.002(3)
C2 0.033(7) 0.026(7) 0.050(7) -0.006(5) 0.010(5) 0.012(5)
Cu3 0.0323(14) 0.0794(16) 0.0264(14) -0.0062(11) 0.0056(11) -0.0052(11)
N3 0.065(9) 0.012(7) 0.043(8) 0.000 0.026(7) 0.000
O3 0.032(4) 0.047(4) 0.020(4) 0.000(3) 0.004(4) -0.008(3)
C3 0.051(7) 0.035(8) 0.055(7) -0.006(5) 0.016(6) 0.016(6)
Cu4 0.0746(18) 0.0417(14) 0.0687(17) 0.000 0.0407(14) 0.000
N4 0.089(11) 0.055(10) 0.083(11) 0.000 0.058(9) 0.000
O4 0.026(5) 0.055(4) 0.022(4) 0.000(3) 0.005(4) 0.010(4)
C4 0.027(9) 0.038(8) 0.028(9) 0.000 0.012(7) 0.000
O5 0.025(5) 0.036(4) 0.050(5) 0.004(3) 0.016(4) -0.003(3)
N5 0.023(6) 0.060(6) 0.010(6) 0.003(4) -0.001(5) 0.001(4)
C5 0.017(7) 0.043(7) 0.024(6) -0.012(5) 0.015(5) -0.010(6)
O6 0.045(5) 0.012(4) 0.046(5) 0.001(3) 0.007(3) 0.001(4)
N6 0.097(11) 0.167(12) 0.082(10) 0.047(9) 0.030(9) 0.025(9)
C7 0.028(5) 0.052(6) 0.021(5) -0.005(5) 0.013(4) -0.005(5)
O7 0.024(4) 0.054(4) 0.027(4) 0.001(3) -0.002(4) 0.001(3)
C8 0.014(5) 0.022(5) 0.016(6) -0.009(4) -0.002(4) -0.002(4)
O8 0.029(5) 0.050(4) 0.025(4) 0.015(4) 0.002(4) 0.002(3)
C9 0.026(7) 0.054(6) 0.011(6) -0.002(5) 0.000(5) -0.004(5)
O9 0.070(6) 0.072(5) 0.062(6) 0.013(4) 0.032(5) -0.001(5)
O10 0.050(5) 0.020(4) 0.032(4) 0.000(3) 0.011(4) -0.005(3)
C11 0.019(6) 0.062(7) 0.024(7) 0.007(6) 0.003(6) -0.004(5)
O11 0.204(12) 0.224(13) 0.294(15) 0.138(12) 0.236(13) 0.132(10)
C12 0.016(6) 0.018(5) 0.040(8) -0.006(6) 0.004(6) 0.000(5)
O12 0.114(10) 0.149(10) 0.159(12) -0.051(8) 0.042(8) -0.043(8)
C13 0.053(7) 0.031(7) 0.045(7) 0.016(5) 0.021(6) 0.006(5)
O13 0.173(10) 0.054(6) 0.137(9) -0.026(6) 0.098(8) -0.030(6)
C14 0.035(6) 0.022(5) 0.045(7) 0.008(5) 0.017(5) 0.005(4)
C15 0.035(9) 0.037(7) 0.029(9) 0.000 0.012(7) 0.000
C16 0.022(7) 0.033(6) 0.037(8) -0.006(6) 0.004(6) -0.005(5)
C17 0.110(14) 0.107(11) 0.035(10) 0.036(8) 0.026(10) -0.018(10)
C19 0.27(3) 0.20(2) 0.23(2) 0.08(2) 0.10(2) 0.026(19)
C20 0.111(15) 0.22(2) 0.26(3) 0.002(16) 0.117(16) 0.043(14)
C21 0.025(10) 0.126(13) 0.081(11) -0.006(9) 0.014(9) 0.022(9)
C23 0.131(16) 0.153(17) 0.26(2) 0.108(16) 0.041(14) 0.044(13)
C22 0.106(14) 0.065(9) 0.128(14) -0.040(10) 0.093(10) -0.035(9)
C24 0.062(13) 0.26(2) 0.18(2) -0.030(16) 0.030(13) 0.001(14)
C25 0.093(11) 0.055(7) 0.102(11) -0.021(7) 0.043(7) -0.014(6)
C26 0.127(15) 0.067(9) 0.119(15) 0.000 0.045(11) 0.000
C27 0.103(11) 0.040(7) 0.101(11) -0.014(7) 0.048(7) -0.003(7)
C6 0.031(6) 0.029(5) 0.014(6) 0.002(5) -0.001(4) -0.004(5)

loop_
_atom_type_symbol
_atom_type_description
_atom_type_scat_dispersion_real
_atom_type_scat_dispersion_imag
_atom_type_scat_source
C C 0.0181 0.0091 'International Tables Vol C Tables 4.2.6.8 and 6.1.1.4'
H H 0.0000 0.0000 'International Tables Vol C Tables 4.2.6.8 and 6.1.1.4'
Cu Cu -1.9646 0.5888 'International Tables Vol C Tables 4.2.6.8 and 6.1.1.4'
N N 0.0311 0.0180 'International Tables Vol C Tables 4.2.6.8 and 6.1.1.4'
O O 0.0492 0.0322 'International Tables Vol C Tables 4.2.6.8 and 6.1.1.4'

loop_
_geom_angle_atom_site_label_1
_geom_angle_atom_site_label_2
_geom_angle_atom_site_label_3
_geom_angle
_geom_angle_site_symmetry_1
_geom_angle_site_symmetry_3
O5 Cu1 O6 166.8(2) . 3_756
O5 Cu1 O4 89.9(2) . .
O6 Cu1 O4 88.4(2) 3_756 .
O5 Cu1 O3 89.7(2) . .
O6 Cu1 O3 88.9(2) 3_756 .
O4 Cu1 O3 166.0(2) . .
O5 Cu1 O1 98.3(3) . .
O6 Cu1 O1 94.7(3) 3_756 .
O4 Cu1 O1 106.1(3) . .
O3 Cu1 O1 87.8(3) . .
O5 Cu1 Cu1 82.6(2) . 3_756
O6 Cu1 Cu1 84.3(2) 3_756 3_756
O4 Cu1 Cu1 88.2(2) . 3_756
O3 Cu1 Cu1 77.89(19) . 3_756
O1 Cu1 Cu1 165.6(2) . 3_756
C21 O1 Cu1 111.6(7) . .
C2 N1 C2 117.8(11) 4 .
C2 N1 Cu4 120.7(6) 4 .
C2 N1 Cu4 120.7(6) . .
O5 C1 O6 128.1(8) . .
O5 C1 C3 118.6(9) . 3_756
O6 C1 C3 113.3(10) . 3_756
O8 Cu2 O7 166.6(2) 1_455 3_757
O8 Cu2 O10 88.8(2) 1_455 3_657
O7 Cu2 O10 88.7(2) 3_757 3_657
O8 Cu2 O2 89.5(2) 1_455 .
O7 Cu2 O2 89.9(2) 3_757 .
O10 Cu2 O2 166.9(2) 3_657 .
O8 Cu2 O9 93.3(3) 1_455 .
O7 Cu2 O9 99.9(3) 3_757 .
O10 Cu2 O9 91.7(3) 3_657 .
O2 Cu2 O9 101.4(3) . .
O8 Cu2 Cu2 80.9(2) 1_455 3_657
O7 Cu2 Cu2 85.7(2) 3_757 3_657
O10 Cu2 Cu2 84.23(19) 3_657 3_657
O2 Cu2 Cu2 82.6(2) . 3_657
O9 Cu2 Cu2 173.0(2) . 3_657
C21 N2 C24 118.1(16) . .
C21 N2 C23 120.7(13) . .
C24 N2 C23 120.9(14) . .
C16 O2 Cu2 123.6(6) . .
N1 C2 C3 124.8(9) . .
N5 Cu3 N5 180.0(3) 3_756 1_554
N5 Cu3 O13 89.6(3) 3_756 3_755
N5 Cu3 O13 90.4(3) 1_554 3_755
N5 Cu3 O13 90.4(3) 3_756 .
N5 Cu3 O13 89.6(3) 1_554 .
O13 Cu3 O13 179.998(1) 3_755 .
N5 Cu3 O12 90.7(3) 3_756 .
N5 Cu3 O12 89.3(3) 1_554 .
O13 Cu3 O12 117.4(3) 3_755 .
O13 Cu3 O12 62.6(3) . .
N5 Cu3 O12 89.3(3) 3_756 3_755
N5 Cu3 O12 90.7(3) 1_554 3_755
O13 Cu3 O12 62.6(3) 3_755 3_755
O13 Cu3 O12 117.4(3) . 3_755
O12 Cu3 O12 180.0(6) . 3_755
N5 Cu3 C22 89.4(4) 3_756 3_755
N5 Cu3 C22 90.6(4) 1_554 3_755
O13 Cu3 C22 31.4(5) 3_755 3_755
O13 Cu3 C22 148.6(5) . 3_755
O12 Cu3 C22 148.8(5) . 3_755
O12 Cu3 C22 31.2(5) 3_755 3_755
N5 Cu3 C22 90.6(4) 3_756 .
N5 Cu3 C22 89.4(4) 1_554 .
O13 Cu3 C22 148.6(5) 3_755 .
O13 Cu3 C22 31.4(5) . .
O12 Cu3 C22 31.2(5) . .
O12 Cu3 C22 148.8(5) 3_755 .
C22 Cu3 C22 179.999(1) 3_755 .
C13 N3 C13 114.2(11) . 4
C13 N3 Cu4 122.4(6) . .
C13 N3 Cu4 122.4(6) 4 .
C5 O3 Cu1 128.5(6) 3_756 .
C4 C3 C2 117.5(9) . .
C4 C3 C1 119.0(9) . 3_756
C2 C3 C1 123.3(8) . 3_756
N4 Cu4 N3 86.4(4) . .
N4 Cu4 N1 86.2(4) . .
N3 Cu4 N1 172.6(4) . .
N4 Cu4 O11 111.1(4) . 4
N3 Cu4 O11 92.1(2) . 4
N1 Cu4 O11 90.6(2) . 4
N4 Cu4 O11 111.1(4) . .
N3 Cu4 O11 92.1(2) . .
N1 Cu4 O11 90.6(2) . .
O11 Cu4 O11 137.7(8) 4 .
C27 N4 C27 115.2(15) 3_756 2_746
C27 N4 Cu4 122.4(8) 3_756 .
C27 N4 Cu4 122.4(8) 2_746 .
C5 O4 Cu1 118.8(6) . .
C3 C4 C3 117.6(12) . 4
C1 O5 Cu1 124.2(6) . .
C11 N5 C9 115.1(8) . .
C11 N5 Cu3 121.9(7) . 1_556
C9 N5 Cu3 123.0(6) . 1_556
O4 C5 O3 126.5(9) . 3_756
O4 C5 C6 119.9(9) . .
O3 C5 C6 113.5(10) 3_756 .
C1 O6 Cu1 120.7(6) . 3_756
C17 N6 C20 129.5(15) . .
C17 N6 C19 116.6(14) . .
C20 N6 C19 113.4(15) . .
C8 C7 C6 119.5(9) . .
C12 O7 Cu2 120.0(6) . 3_757
C7 C8 C9 118.2(8) . .
C7 C8 C12 124.7(9) . .
C9 C8 C12 117.1(9) . .
C12 O8 Cu2 127.1(6) . 1_655
N5 C9 C8 125.0(8) . .
C17 O9 Cu2 114.7(8) . .
C16 O10 Cu2 121.8(6) . 3_657
N5 C11 C6 124.2(9) . .
O8 C12 O7 126.1(9) . .
O8 C12 C8 119.1(10) . .
O7 C12 C8 114.8(10) . .
C22 O12 Cu3 81.4(10) . .
N3 C13 C14 125.9(9) . .
C22 O13 Cu3 84.7(10) . .
C13 C14 C15 118.2(8) . .
C13 C14 C16 122.1(8) . .
C15 C14 C16 119.7(9) . .
C14 C15 C14 117.5(12) 4 .
O2 C16 O10 127.7(9) . .
O2 C16 C14 117.0(9) . .
O10 C16 C14 115.3(10) . .
O9 C17 N6 126.1(13) . .
N2 C21 O1 123.8(13) . .
O12 C22 O13 131.4(15) . .
O12 C22 C25 119.9(16) . .
O13 C22 C25 108.8(16) . .
O12 C22 Cu3 67.4(9) . .
O13 C22 Cu3 63.9(8) . .
C25 C22 Cu3 172.7(14) . .
C27 C25 C26 122.2(13) . .
C27 C25 C22 124.5(13) . .
C26 C25 C22 113.2(14) . .
C25 C26 C25 113.5(18) . 4_565
C25 C27 N4 123.3(12) . 3_756
C7 C6 C11 117.9(8) . .
C7 C6 C5 123.3(9) . .
C11 C6 C5 118.7(9) . .

loop_
_geom_bond_atom_site_label_1
_geom_bond_atom_site_label_2
_geom_bond_distance
_geom_bond_site_symmetry_2
Cu1 O5 1.953(6) .
Cu1 O6 1.963(6) 3_756
Cu1 O4 1.963(6) .
Cu1 O3 1.996(6) .
Cu1 O1 2.141(7) .
Cu1 Cu1 2.693(2) 3_756
O1 C21 1.302(14) .
N1 C2 1.280(10) 4
N1 C2 1.280(10) .
N1 Cu4 2.068(10) .
C1 O5 1.227(11) .
C1 O6 1.271(11) .
C1 C3 1.540(12) 3_756
Cu2 O8 1.951(6) 1_455
Cu2 O7 1.963(6) 3_757
Cu2 O10 1.965(6) 3_657
Cu2 O2 1.978(6) .
Cu2 O9 2.135(8) .
Cu2 Cu2 2.695(2) 3_657
N2 C21 1.295(14) .
N2 C24 1.430(17) .
N2 C23 1.528(17) .
O2 C16 1.239(10) .
C2 C3 1.401(12) .
Cu3 N5 1.964(7) 3_756
Cu3 N5 1.964(7) 1_554
Cu3 O13 2.171(9) 3_755
Cu3 O13 2.171(9) .
Cu3 O12 2.248(11) .
Cu3 O12 2.248(11) 3_755
Cu3 C22 2.407(14) 3_755
Cu3 C22 2.407(14) .
N3 C13 1.327(10) .
N3 C13 1.327(10) 4
N3 Cu4 2.046(10) .
O3 C5 1.263(10) 3_756
C3 C4 1.385(10) .
C3 C1 1.540(12) 3_756
Cu4 N4 1.995(14) .
Cu4 O11 2.222(8) 4
Cu4 O11 2.222(8) .
N4 C27 1.402(12) 3_756
N4 C27 1.402(12) 2_746
O4 C5 1.215(10) .
C4 C3 1.385(10) 4
N5 C11 1.311(10) .
N5 C9 1.350(10) .
N5 Cu3 1.964(7) 1_556
C5 O3 1.263(10) 3_756
C5 C6 1.500(12) .
O6 Cu1 1.963(6) 3_756
N6 C17 1.276(14) .
N6 C20 1.461(17) .
N6 C19 1.478(19) .
C7 C8 1.346(11) .
C7 C6 1.376(11) .
O7 C12 1.274(10) .
O7 Cu2 1.963(6) 3_757
C8 C9 1.367(11) .
C8 C12 1.495(12) .
O8 C12 1.241(10) .
O8 Cu2 1.951(6) 1_655
O9 C17 1.255(15) .
O10 C16 1.262(11) .
O10 Cu2 1.965(6) 3_657
C11 C6 1.396(11) .
O12 C22 1.260(18) .
C13 C14 1.376(11) .
O13 C22 1.260(18) .
C14 C15 1.388(10) .
C14 C16 1.516(12) .
C15 C14 1.388(10) 4
C22 C25 1.624(18) .
C25 C27 1.334(15) .
C25 C26 1.444(16) .
C26 C25 1.444(16) 4_565
C27 N4 1.402(12) 3_756

loop_
_platon_squeeze_void_nr
_platon_squeeze_void_average_x
_platon_squeeze_void_average_y
_platon_squeeze_void_average_z
_platon_squeeze_void_volume
_platon_squeeze_void_count_electrons
_platon_squeeze_void_content
1 -0.011 0.750 0.157 827 22 ' '
2 -0.214 0.250 0.052 826 22 ' '
